data_4088353
loop_
_publ_author_name
'Ve\<ce\<ra, Milo\<s'
'Varga, Vojtech'
'C\'isa\<rov\'a, Ivana'
'Pinkas, Ji\<r\'i'
'Kucharczyk, Pavel'
'Sedla\<r\'ik, Vladim\'ir'
'Lama\<c, Martin'

_publ_section_title
;
 Group 4 Metal Complexes of Chelating Cyclopentadienyl-ketimide Ligands
;
_journal_issue 5
_journal_name_full Organometallics
_journal_page_first 785
_journal_paper_doi 10.1021/acs.organomet.6b00019
_journal_volume 35
_journal_year 2016
_chemical_formula_moiety 'C28 H37 Cl2 N Zr, C H2 Cl2'
_chemical_formula_sum 'C29 H39 Cl4 N Zr'
_chemical_formula_weight 634.63
_space_group_IT_number 14
_space_group_name_Hall '-P 2ybc'
_space_group_name_H-M_alt 'P 1 21/c 1'
_symmetry_cell_setting monoclinic
_symmetry_space_group_name_Hall '-P 2ybc'
_symmetry_space_group_name_H-M 'P 1 21/c 1'
_atom_sites_solution_hydrogens geom
_atom_sites_solution_primary direct
_atom_sites_solution_secondary difmap
_audit_creation_method SHELXL-97
_cell_angle_alpha 90.00
_cell_angle_beta 98.4422(8)
_cell_angle_gamma 90.00
_cell_formula_units_Z 4
_cell_length_a 9.5499(2)
_cell_length_b 20.0815(4)
_cell_length_c 15.7711(3)
_cell_measurement_reflns_used 9921
_cell_measurement_temperature 150(2)
_cell_measurement_theta_max 27.47
_cell_measurement_theta_min 2.56
_cell_volume 2991.75(10)
_computing_structure_refinement 'SHELXL-97 (Sheldrick, 1997)'
_computing_structure_solution 'SHELXS-97 (Sheldrick, 1990)'
_diffrn_ambient_temperature 150(2)
_diffrn_measured_fraction_theta_full 0.999
_diffrn_measured_fraction_theta_max 0.999
_diffrn_measurement_device_type 'Bruker APEX-II CCD'
_diffrn_measurement_method '\f and \w scans'
_diffrn_radiation_monochromator graphite
_diffrn_radiation_source 'fine-focus sealed tube'
_diffrn_radiation_type MoK\a
_diffrn_radiation_wavelength 0.71073
_diffrn_reflns_av_R_equivalents 0.0203
_diffrn_reflns_av_sigmaI/netI 0.0207
_diffrn_reflns_limit_h_max 10
_diffrn_reflns_limit_h_min -12
_diffrn_reflns_limit_k_max 25
_diffrn_reflns_limit_k_min -26
_diffrn_reflns_limit_l_max 20
_diffrn_reflns_limit_l_min -20
_diffrn_reflns_number 24931
_diffrn_reflns_theta_full 27.50
_diffrn_reflns_theta_max 27.50
_diffrn_reflns_theta_min 2.03
_exptl_absorpt_coefficient_mu 0.743
_exptl_absorpt_correction_T_max 0.8644
_exptl_absorpt_correction_T_min 0.7181
_exptl_absorpt_correction_type multi-scan
_exptl_crystal_colour colourless
_exptl_crystal_density_diffrn 1.409
_exptl_crystal_density_method 'not measured'
_exptl_crystal_description prism
_exptl_crystal_F_000 1312
_exptl_crystal_size_max 0.48
_exptl_crystal_size_mid 0.33
_exptl_crystal_size_min 0.20
_refine_diff_density_max 1.780
_refine_diff_density_min -0.939
_refine_diff_density_rms 0.088
_refine_ls_extinction_method none
_refine_ls_goodness_of_fit_ref 1.039
_refine_ls_hydrogen_treatment mixed
_refine_ls_matrix_type full
_refine_ls_number_parameters 338
_refine_ls_number_reflns 6873
_refine_ls_number_restraints 4
_refine_ls_restrained_S_all 1.049
_refine_ls_R_factor_all 0.0447
_refine_ls_R_factor_gt 0.0399
_refine_ls_shift/su_max 0.001
_refine_ls_shift/su_mean 0.000
_refine_ls_structure_factor_coef Fsqd
_refine_ls_weighting_details 'calc w=1/[\s^2^(Fo^2^)+(0.0468P)^2^+6.4825P] where P=(Fo^2^+2Fc^2^)/3'
_refine_ls_weighting_scheme calc
_refine_ls_wR_factor_gt 0.1021
_refine_ls_wR_factor_ref 0.1057
_reflns_number_gt 6197
_reflns_number_total 6873
_reflns_threshold_expression >2sigma(I)
_cod_data_source_file 10a.cif
_cod_data_source_block mv49
_cod_depositor_comments
;
The following automatic conversions were performed:

data item '_symmetry_cell_setting' value 'Monoclinic' was changed to
'monoclinic' in accordance with the
/home/saulius/struct/COD-crude-data/automatic-downloads/DataCite-retrospective/ACS/depositions/lib/dictionaries/cif_core.dic
dictionary named 'cif_core.dic' version 2.4.2 last updated on
2011-04-26.

Automatic conversion script
Id: cif_fix_values 6909 2019-04-08 15:41:33Z antanas 
;
_cod_original_sg_symbol_H-M P21/c
_cod_database_code 4088353

loop_
_symmetry_equiv_pos_as_xyz
'x, y, z'
'-x, y+1/2, -z+1/2'
'-x, -y, -z'
'x, -y-1/2, z-1/2'

loop_
_atom_site_label
_atom_site_type_symbol
_atom_site_fract_x
_atom_site_fract_y
_atom_site_fract_z
_atom_site_U_iso_or_equiv
_atom_site_adp_type
_atom_site_occupancy
_atom_site_symmetry_multiplicity
_atom_site_calc_flag
_atom_site_refinement_flags
_atom_site_disorder_assembly
_atom_site_disorder_group
Zr1 Zr 0.10537(2) 0.322552(11) 0.444963(14) 0.01428(8) Uani 1 1 d . . .
C1 C 0.3464(3) 0.29910(13) 0.54190(15) 0.0180(5) Uani 1 1 d . . .
C2 C 0.2452(3) 0.32228(13) 0.59216(16) 0.0198(5) Uani 1 1 d . . .
H2 H 0.2063 0.2971 0.6341 0.024 Uiso 1 1 calc R . .
C3 C 0.2115(3) 0.38970(13) 0.56924(17) 0.0240(5) Uani 1 1 d . . .
H3 H 0.1462 0.4173 0.5929 0.029 Uiso 1 1 calc R . .
C4 C 0.2922(3) 0.40802(13) 0.50534(18) 0.0247(5) Uani 1 1 d . . .
H4 H 0.2934 0.4507 0.4796 0.030 Uiso 1 1 calc R . .
C5 C 0.3710(3) 0.35234(13) 0.48604(16) 0.0218(5) Uani 1 1 d . . .
H5 H 0.4307 0.3505 0.4429 0.026 Uiso 1 1 calc R . .
C6 C 0.4337(3) 0.23574(13) 0.55849(16) 0.0210(5) Uani 1 1 d . . .
C7 C 0.5857(3) 0.26033(16) 0.59130(19) 0.0305(6) Uani 1 1 d . . .
H7A H 0.6235 0.2836 0.5450 0.046 Uiso 1 1 calc R . .
H7B H 0.6462 0.2221 0.6101 0.046 Uiso 1 1 calc R . .
H7C H 0.5835 0.2908 0.6396 0.046 Uiso 1 1 calc R . .
C8 C 0.3836(3) 0.19609(15) 0.63203(18) 0.0295(6) Uani 1 1 d . . .
H8A H 0.3832 0.2252 0.6819 0.044 Uiso 1 1 calc R . .
H8B H 0.4478 0.1586 0.6476 0.044 Uiso 1 1 calc R . .
H8C H 0.2877 0.1792 0.6134 0.044 Uiso 1 1 calc R . .
C9 C 0.4325(3) 0.18931(14) 0.47799(18) 0.0239(5) Uani 1 1 d . . .
C10 C 0.4833(3) 0.22378(16) 0.39971(19) 0.0318(6) Uani 1 1 d . . .
H10A H 0.4875 0.1909 0.3542 0.048 Uiso 1 1 calc R . .
H10B H 0.5776 0.2429 0.4171 0.048 Uiso 1 1 calc R . .
H10C H 0.4168 0.2593 0.3785 0.048 Uiso 1 1 calc R . .
C11 C 0.5275(3) 0.12773(17) 0.4989(2) 0.0398(8) Uani 1 1 d . . .
H11A H 0.4954 0.1027 0.5458 0.060 Uiso 1 1 calc R . .
H11B H 0.6257 0.1420 0.5161 0.060 Uiso 1 1 calc R . .
H11C H 0.5218 0.0993 0.4480 0.060 Uiso 1 1 calc R . .
C12 C 0.2807(3) 0.16867(12) 0.44523(16) 0.0190(5) Uani 1 1 d . . .
N1 N 0.1789(2) 0.21044(11) 0.43826(13) 0.0180(4) Uani 1 1 d . . .
H1N H 0.104(4) 0.1928(16) 0.414(2) 0.022(8) Uiso 1 1 d . . .
C13 C 0.2453(3) 0.09950(13) 0.41272(17) 0.0218(5) Uani 1 1 d . . .
C14 C 0.2137(4) 0.05034(16) 0.4680(2) 0.0433(8) Uani 1 1 d . . .
H14 H 0.2260 0.0587 0.5279 0.052 Uiso 1 1 calc R . .
C15 C 0.1642(5) -0.01089(17) 0.4370(2) 0.0492(10) Uani 1 1 d . . .
H15 H 0.1426 -0.0444 0.4757 0.059 Uiso 1 1 calc R . .
C16 C 0.1461(4) -0.02362(15) 0.3500(2) 0.0403(8) Uani 1 1 d . . .
H16 H 0.1102 -0.0654 0.3283 0.048 Uiso 1 1 calc R . .
C17 C 0.1802(5) 0.02438(18) 0.2956(2) 0.0567(12) Uani 1 1 d . . .
H17 H 0.1705 0.0154 0.2359 0.068 Uiso 1 1 calc R . .
C18 C 0.2290(5) 0.08614(17) 0.3262(2) 0.0470(9) Uani 1 1 d . . .
H18 H 0.2513 0.1193 0.2873 0.056 Uiso 1 1 calc R . .
C19 C -0.1208(2) 0.25061(12) 0.42193(15) 0.0163(5) Uani 1 1 d . . .
C20 C -0.0714(2) 0.25119(12) 0.51176(15) 0.0154(4) Uani 1 1 d . . .
C21 C -0.0880(2) 0.31693(12) 0.54197(15) 0.0173(5) Uani 1 1 d . . .
C22 C -0.1451(3) 0.35683(13) 0.47132(16) 0.0196(5) Uani 1 1 d . . .
C23 C -0.1646(3) 0.31569(13) 0.39666(16) 0.0193(5) Uani 1 1 d . . .
C24 C -0.1406(3) 0.19077(14) 0.36399(17) 0.0245(5) Uani 1 1 d . . .
H24A H -0.2409 0.1863 0.3403 0.037 Uiso 1 1 calc R . .
H24B H -0.1090 0.1507 0.3968 0.037 Uiso 1 1 calc R . .
H24C H -0.0848 0.1964 0.3171 0.037 Uiso 1 1 calc R . .
C25 C -0.0362(3) 0.19128(13) 0.56764(17) 0.0220(5) Uani 1 1 d . . .
H25A H -0.1234 0.1725 0.5835 0.033 Uiso 1 1 calc R . .
H25B H 0.0271 0.2044 0.6196 0.033 Uiso 1 1 calc R . .
H25C H 0.0108 0.1578 0.5364 0.033 Uiso 1 1 calc R . .
C26 C -0.0771(3) 0.33764(15) 0.63431(17) 0.0251(6) Uani 1 1 d . . .
H26A H -0.0495 0.3846 0.6399 0.038 Uiso 1 1 calc R . .
H26B H -0.0057 0.3103 0.6693 0.038 Uiso 1 1 calc R . .
H26C H -0.1690 0.3315 0.6539 0.038 Uiso 1 1 calc R . .
C27 C -0.1979(3) 0.42674(14) 0.4778(2) 0.0328(7) Uani 1 1 d . . .
H27A H -0.2873 0.4261 0.5013 0.049 Uiso 1 1 calc R . .
H27B H -0.2130 0.4471 0.4207 0.049 Uiso 1 1 calc R . .
H27C H -0.1277 0.4527 0.5157 0.049 Uiso 1 1 calc R . .
C28 C -0.2316(3) 0.33522(16) 0.30810(18) 0.0313(6) Uani 1 1 d . . .
H28A H -0.1798 0.3144 0.2658 0.047 Uiso 1 1 calc R . .
H28B H -0.2284 0.3838 0.3022 0.047 Uiso 1 1 calc R . .
H28C H -0.3303 0.3202 0.2985 0.047 Uiso 1 1 calc R . .
Cl1 Cl 0.05310(8) 0.43376(4) 0.36485(5) 0.03298(17) Uani 1 1 d . . .
Cl2 Cl 0.14145(8) 0.29341(4) 0.29166(4) 0.03045(16) Uani 1 1 d . . .
C100 C 0.6549(6) 0.5191(3) 0.7301(3) 0.0831(17) Uani 1 1 d D . .
H10D H 0.7429 0.5272 0.7055 0.100 Uiso 1 1 calc R A 1
H10E H 0.6184 0.5631 0.7449 0.100 Uiso 1 1 calc R A 1
Cl1S Cl 0.5339(2) 0.48535(17) 0.65115(12) 0.1290(13) Uani 0.844(3) 1 d PD B 1
Cl2S Cl 0.6983(4) 0.47744(13) 0.82025(14) 0.1646(16) Uani 0.844(3) 1 d PD B 1
Cl3S Cl 0.5169(9) 0.5587(4) 0.7105(5) 0.069(3) Uiso 0.156(3) 1 d PD B 2
Cl4S Cl 0.5908(12) 0.4326(5) 0.6752(7) 0.087(3) Uiso 0.156(3) 1 d PD B 2

loop_
_atom_site_aniso_label
_atom_site_aniso_U_11
_atom_site_aniso_U_22
_atom_site_aniso_U_33
_atom_site_aniso_U_23
_atom_site_aniso_U_13
_atom_site_aniso_U_12
Zr1 0.01378(12) 0.01580(12) 0.01293(12) 0.00000(8) 0.00085(8) -0.00272(8)
C1 0.0129(10) 0.0234(12) 0.0167(11) -0.0029(9) -0.0006(8) -0.0046(9)
C2 0.0153(11) 0.0271(13) 0.0161(11) -0.0032(9) -0.0009(9) -0.0037(10)
C3 0.0208(12) 0.0242(13) 0.0258(13) -0.0111(10) -0.0005(10) -0.0034(10)
C4 0.0216(12) 0.0202(12) 0.0302(14) -0.0029(10) -0.0030(10) -0.0084(10)
C5 0.0165(11) 0.0254(13) 0.0230(12) -0.0014(10) 0.0016(9) -0.0073(10)
C6 0.0126(11) 0.0269(13) 0.0226(12) -0.0009(10) 0.0001(9) -0.0001(10)
C7 0.0149(12) 0.0412(17) 0.0333(15) -0.0036(12) -0.0035(11) -0.0013(11)
C8 0.0245(14) 0.0345(15) 0.0286(14) 0.0078(12) 0.0007(11) 0.0037(12)
C9 0.0142(11) 0.0270(13) 0.0307(14) -0.0040(11) 0.0037(10) 0.0019(10)
C10 0.0219(13) 0.0436(17) 0.0327(15) -0.0119(13) 0.0134(11) -0.0075(12)
C11 0.0218(14) 0.0392(18) 0.056(2) -0.0101(15) -0.0015(14) 0.0119(13)
C12 0.0179(12) 0.0198(12) 0.0200(11) -0.0021(9) 0.0055(9) -0.0005(9)
N1 0.0133(10) 0.0214(11) 0.0192(10) -0.0042(8) 0.0019(8) -0.0026(8)
C13 0.0190(12) 0.0194(12) 0.0270(13) -0.0042(10) 0.0032(10) 0.0031(10)
C14 0.077(3) 0.0259(15) 0.0308(16) -0.0053(12) 0.0195(16) -0.0062(16)
C15 0.085(3) 0.0243(16) 0.0437(19) -0.0014(14) 0.0255(19) -0.0096(17)
C16 0.056(2) 0.0187(14) 0.0446(18) -0.0071(13) 0.0013(16) -0.0022(14)
C17 0.106(4) 0.0318(18) 0.0286(17) -0.0060(14) -0.0040(19) -0.015(2)
C18 0.085(3) 0.0279(16) 0.0261(15) 0.0003(12) 0.0026(16) -0.0153(17)
C19 0.0119(10) 0.0206(12) 0.0164(11) -0.0025(9) 0.0025(8) -0.0038(9)
C20 0.0112(10) 0.0181(11) 0.0173(11) 0.0001(9) 0.0030(8) -0.0014(9)
C21 0.0127(11) 0.0214(12) 0.0180(11) -0.0029(9) 0.0029(9) -0.0012(9)
C22 0.0150(11) 0.0193(12) 0.0238(12) -0.0016(9) 0.0007(9) 0.0014(9)
C23 0.0130(11) 0.0242(13) 0.0196(12) 0.0023(9) -0.0013(9) -0.0013(9)
C24 0.0187(12) 0.0288(14) 0.0258(13) -0.0119(11) 0.0031(10) -0.0056(10)
C25 0.0199(12) 0.0226(12) 0.0237(12) 0.0055(10) 0.0046(10) -0.0006(10)
C26 0.0204(12) 0.0353(15) 0.0199(12) -0.0094(11) 0.0038(10) -0.0020(11)
C27 0.0282(15) 0.0222(14) 0.0468(18) -0.0018(12) 0.0012(13) 0.0062(11)
C28 0.0262(14) 0.0402(16) 0.0242(14) 0.0085(12) -0.0075(11) -0.0042(12)
Cl1 0.0345(4) 0.0262(3) 0.0354(4) 0.0141(3) -0.0042(3) -0.0064(3)
Cl2 0.0306(3) 0.0473(4) 0.0141(3) -0.0017(3) 0.0054(2) -0.0041(3)
C100 0.080(4) 0.120(5) 0.050(3) 0.015(3) 0.012(2) -0.017(3)
Cl1S 0.0824(13) 0.237(3) 0.0616(10) 0.0183(14) -0.0099(9) -0.0621(17)
Cl2S 0.266(4) 0.1170(18) 0.0807(14) 0.0554(13) -0.0763(18) -0.063(2)

loop_
_atom_type_symbol
_atom_type_description
_atom_type_scat_dispersion_real
_atom_type_scat_dispersion_imag
_atom_type_scat_source
C C 0.0033 0.0016 'International Tables Vol C Tables 4.2.6.8 and 6.1.1.4'
H H 0.0000 0.0000 'International Tables Vol C Tables 4.2.6.8 and 6.1.1.4'
N N 0.0061 0.0033 'International Tables Vol C Tables 4.2.6.8 and 6.1.1.4'
Cl Cl 0.1484 0.1585 'International Tables Vol C Tables 4.2.6.8 and 6.1.1.4'
Zr Zr -2.9673 0.5597 'International Tables Vol C Tables 4.2.6.8 and 6.1.1.4'

loop_
_geom_angle_atom_site_label_1
_geom_angle_atom_site_label_2
_geom_angle_atom_site_label_3
_geom_angle
N1 Zr1 C3 117.71(8)
N1 Zr1 C2 85.29(8)
C3 Zr1 C2 33.32(9)
N1 Zr1 C20 72.74(7)
C3 Zr1 C20 101.41(8)
C2 Zr1 C20 84.91(8)
N1 Zr1 C4 117.38(8)
C3 Zr1 C4 32.40(9)
C2 Zr1 C4 53.69(9)
C20 Zr1 C4 133.61(8)
N1 Zr1 Cl2 70.01(5)
C3 Zr1 Cl2 141.06(7)
C2 Zr1 Cl2 138.44(6)
C20 Zr1 Cl2 116.72(6)
C4 Zr1 Cl2 108.78(7)
N1 Zr1 C21 103.24(8)
C3 Zr1 C21 78.37(8)
C2 Zr1 C21 77.27(8)
C20 Zr1 C21 32.18(7)
C4 Zr1 C21 109.34(8)
Cl2 Zr1 C21 139.57(6)
N1 Zr1 Cl1 147.13(5)
C3 Zr1 Cl1 86.75(7)
C2 Zr1 Cl1 119.67(6)
C20 Zr1 Cl1 126.55(6)
C4 Zr1 Cl1 71.06(6)
Cl2 Zr1 Cl1 77.20(3)
C21 Zr1 Cl1 103.04(6)
N1 Zr1 C19 73.07(8)
C3 Zr1 C19 130.91(8)
C2 Zr1 C19 116.82(8)
C20 Zr1 C19 32.24(7)
C4 Zr1 C19 162.28(8)
Cl2 Zr1 C19 87.99(5)
C21 Zr1 C19 53.04(7)
Cl1 Zr1 C19 108.56(6)
N1 Zr1 C22 123.33(8)
C3 Zr1 C22 90.49(8)
C2 Zr1 C22 103.42(8)
C20 Zr1 C22 53.09(8)
C4 Zr1 C22 111.94(9)
Cl2 Zr1 C22 118.01(6)
C21 Zr1 C22 31.91(8)
Cl1 Zr1 C22 74.37(6)
C19 Zr1 C22 52.79(8)
N1 Zr1 C23 103.08(8)
C3 Zr1 C23 122.59(9)
C2 Zr1 C23 130.33(8)
C20 Zr1 C23 53.18(8)
C4 Zr1 C23 139.25(9)
Cl2 Zr1 C23 88.63(6)
C21 Zr1 C23 53.08(8)
Cl1 Zr1 C23 77.79(6)
C19 Zr1 C23 31.74(8)
C22 Zr1 C23 32.11(8)
N1 Zr1 C5 86.83(8)
C3 Zr1 C5 53.40(9)
C2 Zr1 C5 53.11(8)
C20 Zr1 C5 134.99(8)
C4 Zr1 C5 31.66(9)
Cl2 Zr1 C5 91.51(6)
C21 Zr1 C5 128.59(8)
Cl1 Zr1 C5 91.98(6)
C19 Zr1 C5 158.78(8)
C22 Zr1 C5 142.53(8)
C23 Zr1 C5 169.48(8)
C2 C1 C5 106.7(2)
C2 C1 C6 125.5(2)
C5 C1 C6 126.6(2)
C2 C1 Zr1 69.70(13)
C5 C1 Zr1 73.40(14)
C6 C1 Zr1 131.65(16)
C1 C2 C3 108.5(2)
C1 C2 Zr1 78.26(14)
C3 C2 Zr1 72.12(14)
C1 C2 H2 125.7
C3 C2 H2 125.7
Zr1 C2 H2 115.9
C4 C3 C2 107.6(2)
C4 C3 Zr1 77.18(15)
C2 C3 Zr1 74.56(14)
C4 C3 H3 126.2
C2 C3 H3 126.2
Zr1 C3 H3 114.4
C3 C4 C5 108.3(2)
C3 C4 Zr1 70.42(14)
C5 C4 Zr1 75.63(14)
C3 C4 H4 125.8
C5 C4 H4 125.8
Zr1 C4 H4 119.9
C4 C5 C1 108.7(2)
C4 C5 Zr1 72.71(14)
C1 C5 Zr1 74.80(14)
C4 C5 H5 125.6
C1 C5 H5 125.6
Zr1 C5 H5 118.7
C1 C6 C8 109.8(2)
C1 C6 C7 104.7(2)
C8 C6 C7 107.1(2)
C1 C6 C9 114.7(2)
C8 C6 C9 109.6(2)
C7 C6 C9 110.7(2)
C6 C7 H7A 109.5
C6 C7 H7B 109.5
H7A C7 H7B 109.5
C6 C7 H7C 109.5
H7A C7 H7C 109.5
H7B C7 H7C 109.5
C6 C8 H8A 109.5
C6 C8 H8B 109.5
H8A C8 H8B 109.5
C6 C8 H8C 109.5
H8A C8 H8C 109.5
H8B C8 H8C 109.5
C12 C9 C11 110.8(2)
C12 C9 C10 104.1(2)
C11 C9 C10 106.5(2)
C12 C9 C6 109.2(2)
C11 C9 C6 111.7(2)
C10 C9 C6 114.3(2)
C9 C10 H10A 109.5
C9 C10 H10B 109.5
H10A C10 H10B 109.5
C9 C10 H10C 109.5
H10A C10 H10C 109.5
H10B C10 H10C 109.5
C9 C11 H11A 109.5
C9 C11 H11B 109.5
H11A C11 H11B 109.5
C9 C11 H11C 109.5
H11A C11 H11C 109.5
H11B C11 H11C 109.5
N1 C12 C13 116.6(2)
N1 C12 C9 121.7(2)
C13 C12 C9 121.5(2)
C12 N1 Zr1 148.13(18)
C12 N1 H1N 110(2)
Zr1 N1 H1N 100(2)
C18 C13 C14 118.9(3)
C18 C13 C12 120.4(3)
C14 C13 C12 120.4(2)
C13 C14 C15 120.6(3)
C13 C14 H14 119.7
C15 C14 H14 119.7
C14 C15 C16 120.2(3)
C14 C15 H15 119.9
C16 C15 H15 119.9
C17 C16 C15 119.2(3)
C17 C16 H16 120.4
C15 C16 H16 120.4
C16 C17 C18 120.9(3)
C16 C17 H17 119.5
C18 C17 H17 119.5
C13 C18 C17 120.1(3)
C13 C18 H18 119.9
C17 C18 H18 119.9
C23 C19 C20 108.3(2)
C23 C19 C24 124.2(2)
C20 C19 C24 127.1(2)
C23 C19 Zr1 74.23(14)
C20 C19 Zr1 72.99(13)
C24 C19 Zr1 124.11(16)
C21 C20 C19 107.7(2)
C21 C20 C25 125.1(2)
C19 C20 C25 126.2(2)
C21 C20 Zr1 74.34(14)
C19 C20 Zr1 74.78(13)
C25 C20 Zr1 125.96(16)
C22 C21 C20 108.1(2)
C22 C21 C26 124.7(2)
C20 C21 C26 125.9(2)
C22 C21 Zr1 74.57(14)
C20 C21 Zr1 73.48(13)
C26 C21 Zr1 127.70(17)
C21 C22 C23 108.1(2)
C21 C22 C27 124.8(2)
C23 C22 C27 126.4(2)
C21 C22 Zr1 73.52(14)
C23 C22 Zr1 73.99(14)
C27 C22 Zr1 126.09(18)
C19 C23 C22 107.8(2)
C19 C23 C28 125.0(2)
C22 C23 C28 127.0(2)
C19 C23 Zr1 74.02(13)
C22 C23 Zr1 73.90(14)
C28 C23 Zr1 122.11(18)
C19 C24 H24A 109.5
C19 C24 H24B 109.5
H24A C24 H24B 109.5
C19 C24 H24C 109.5
H24A C24 H24C 109.5
H24B C24 H24C 109.5
C20 C25 H25A 109.5
C20 C25 H25B 109.5
H25A C25 H25B 109.5
C20 C25 H25C 109.5
H25A C25 H25C 109.5
H25B C25 H25C 109.5
C21 C26 H26A 109.5
C21 C26 H26B 109.5
H26A C26 H26B 109.5
C21 C26 H26C 109.5
H26A C26 H26C 109.5
H26B C26 H26C 109.5
C22 C27 H27A 109.5
C22 C27 H27B 109.5
H27A C27 H27B 109.5
C22 C27 H27C 109.5
H27A C27 H27C 109.5
H27B C27 H27C 109.5
C23 C28 H28A 109.5
C23 C28 H28B 109.5
H28A C28 H28B 109.5
C23 C28 H28C 109.5
H28A C28 H28C 109.5
H28B C28 H28C 109.5
Cl3S C100 Cl1S 65.7(4)
Cl2S C100 Cl1S 119.0(4)
Cl3S C100 Cl4S 99.5(5)
Cl2S C100 Cl4S 87.4(5)
Cl3S C100 H10D 126.1
Cl2S C100 H10D 107.6
Cl1S C100 H10D 107.6
Cl4S C100 H10D 101.4
Cl2S C100 H10E 107.6
Cl1S C100 H10E 107.6
H10D C100 H10E 107.0

loop_
_geom_bond_atom_site_label_1
_geom_bond_atom_site_label_2
_geom_bond_distance
Zr1 N1 2.365(2)
Zr1 C3 2.471(2)
Zr1 C2 2.502(2)
Zr1 C20 2.556(2)
Zr1 C4 2.557(2)
Zr1 Cl2 2.5597(7)
Zr1 C21 2.567(2)
Zr1 Cl1 2.5783(7)
Zr1 C19 2.579(2)
Zr1 C22 2.581(2)
Zr1 C23 2.582(2)
Zr1 C5 2.594(2)
C1 C2 1.416(3)
C1 C5 1.427(4)
C1 C6 1.523(4)
C2 C3 1.426(4)
C2 H2 0.9500
C3 C4 1.405(4)
C3 H3 0.9500
C4 C5 1.406(4)
C4 H4 0.9500
C5 H5 0.9500
C6 C8 1.540(4)
C6 C7 1.548(3)
C6 C9 1.574(4)
C7 H7A 0.9800
C7 H7B 0.9800
C7 H7C 0.9800
C8 H8A 0.9800
C8 H8B 0.9800
C8 H8C 0.9800
C9 C12 1.524(4)
C9 C11 1.540(4)
C9 C10 1.554(4)
C10 H10A 0.9800
C10 H10B 0.9800
C10 H10C 0.9800
C11 H11A 0.9800
C11 H11B 0.9800
C11 H11C 0.9800
C12 N1 1.276(3)
C12 C13 1.502(3)
N1 H1N 0.84(3)
C13 C18 1.378(4)
C13 C14 1.379(4)
C14 C15 1.380(5)
C14 H14 0.9500
C15 C16 1.383(5)
C15 H15 0.9500
C16 C17 1.361(5)
C16 H16 0.9500
C17 C18 1.386(5)
C17 H17 0.9500
C18 H18 0.9500
C19 C23 1.412(3)
C19 C20 1.426(3)
C19 C24 1.505(3)
C20 C21 1.420(3)
C20 C25 1.500(3)
C21 C22 1.415(3)
C21 C26 1.503(3)
C22 C23 1.428(4)
C22 C27 1.500(4)
C23 C28 1.501(3)
C24 H24A 0.9800
C24 H24B 0.9800
C24 H24C 0.9800
C25 H25A 0.9800
C25 H25B 0.9800
C25 H25C 0.9800
C26 H26A 0.9800
C26 H26B 0.9800
C26 H26C 0.9800
C27 H27A 0.9800
C27 H27B 0.9800
C27 H27C 0.9800
C28 H28A 0.9800
C28 H28B 0.9800
C28 H28C 0.9800
C100 Cl3S 1.532(10)
C100 Cl2S 1.649(5)
C100 Cl1S 1.709(6)
C100 Cl4S 1.997(11)
C100 H10D 0.9900
C100 H10E 0.9900

loop_
_geom_torsion_atom_site_label_1
_geom_torsion_atom_site_label_2
_geom_torsion_atom_site_label_3
_geom_torsion_atom_site_label_4
_geom_torsion
N1 Zr1 C1 C2 -120.23(16)
C3 Zr1 C1 C2 38.37(15)
C20 Zr1 C1 C2 -55.91(16)
C4 Zr1 C1 C2 79.04(17)
Cl2 Zr1 C1 C2 -179.55(13)
C21 Zr1 C1 C2 -22.68(16)
Cl1 Zr1 C1 C2 95.47(15)
C19 Zr1 C1 C2 -78.52(17)
C22 Zr1 C1 C2 -5.2(2)
C23 Zr1 C1 C2 -51.1(3)
C5 Zr1 C1 C2 115.4(2)
N1 Zr1 C1 C5 124.32(16)
C3 Zr1 C1 C5 -77.08(17)
C2 Zr1 C1 C5 -115.4(2)
C20 Zr1 C1 C5 -171.36(15)
C4 Zr1 C1 C5 -36.41(15)
Cl2 Zr1 C1 C5 65.00(15)
C21 Zr1 C1 C5 -138.13(15)
Cl1 Zr1 C1 C5 -19.98(17)
C19 Zr1 C1 C5 166.03(14)
C22 Zr1 C1 C5 -120.67(16)
C23 Zr1 C1 C5 -166.55(19)
N1 Zr1 C1 C6 -0.3(2)
C3 Zr1 C1 C6 158.3(3)
C2 Zr1 C1 C6 119.9(3)
C20 Zr1 C1 C6 64.0(2)
C4 Zr1 C1 C6 -161.0(3)
Cl2 Zr1 C1 C6 -59.6(2)
C21 Zr1 C1 C6 97.3(2)
Cl1 Zr1 C1 C6 -144.6(2)
C19 Zr1 C1 C6 41.4(3)
C22 Zr1 C1 C6 114.7(2)
C23 Zr1 C1 C6 68.8(3)
C5 Zr1 C1 C6 -124.6(3)
C5 C1 C2 C3 -1.8(3)
C6 C1 C2 C3 166.3(2)
Zr1 C1 C2 C3 -66.40(17)
C5 C1 C2 Zr1 64.60(16)
C6 C1 C2 Zr1 -127.3(2)
N1 Zr1 C2 C1 53.06(15)
C3 Zr1 C2 C1 -114.1(2)
C20 Zr1 C2 C1 126.11(15)
C4 Zr1 C2 C1 -76.23(16)
Cl2 Zr1 C2 C1 0.66(19)
C21 Zr1 C2 C1 157.79(16)
Cl1 Zr1 C2 C1 -104.31(14)
C19 Zr1 C2 C1 121.39(15)
C22 Zr1 C2 C1 176.23(14)
C23 Zr1 C2 C1 156.23(14)
C5 Zr1 C2 C1 -36.51(14)
N1 Zr1 C2 C3 167.14(16)
C20 Zr1 C2 C3 -119.81(16)
C4 Zr1 C2 C3 37.85(16)
Cl2 Zr1 C2 C3 114.74(15)
C21 Zr1 C2 C3 -88.13(16)
Cl1 Zr1 C2 C3 9.77(17)
C19 Zr1 C2 C3 -124.53(15)
C22 Zr1 C2 C3 -69.69(16)
C23 Zr1 C2 C3 -89.69(17)
C5 Zr1 C2 C3 77.57(17)
C1 C2 C3 C4 -0.3(3)
Zr1 C2 C3 C4 -70.77(17)
C1 C2 C3 Zr1 70.51(17)
N1 Zr1 C3 C4 98.15(17)
C2 Zr1 C3 C4 112.7(2)
C20 Zr1 C3 C4 174.51(16)
Cl2 Zr1 C3 C4 6.1(2)
C21 Zr1 C3 C4 -162.87(17)
Cl1 Zr1 C3 C4 -58.84(16)
C19 Zr1 C3 C4 -170.71(15)
C22 Zr1 C3 C4 -133.15(17)
C23 Zr1 C3 C4 -132.12(16)
C5 Zr1 C3 C4 36.05(15)
N1 Zr1 C3 C2 -14.52(18)
C20 Zr1 C3 C2 61.84(16)
C4 Zr1 C3 C2 -112.7(2)
Cl2 Zr1 C3 C2 -106.55(16)
C21 Zr1 C3 C2 84.46(16)
Cl1 Zr1 C3 C2 -171.50(15)
C19 Zr1 C3 C2 76.62(18)
C22 Zr1 C3 C2 114.18(16)
C23 Zr1 C3 C2 115.21(15)
C5 Zr1 C3 C2 -76.62(16)
C2 C3 C4 C5 2.3(3)
Zr1 C3 C4 C5 -66.72(18)
C2 C3 C4 Zr1 68.97(17)
N1 Zr1 C4 C3 -99.28(17)
C2 Zr1 C4 C3 -38.98(16)
C20 Zr1 C4 C3 -7.4(2)
Cl2 Zr1 C4 C3 -175.94(15)
C21 Zr1 C4 C3 17.80(18)
Cl1 Zr1 C4 C3 115.41(17)
C19 Zr1 C4 C3 23.6(4)
C22 Zr1 C4 C3 51.86(18)
C23 Zr1 C4 C3 73.2(2)
C5 Zr1 C4 C3 -115.8(2)
N1 Zr1 C4 C5 16.55(18)
C3 Zr1 C4 C5 115.8(2)
C2 Zr1 C4 C5 76.86(17)
C20 Zr1 C4 C5 108.38(17)
Cl2 Zr1 C4 C5 -60.11(16)
C21 Zr1 C4 C5 133.63(15)
Cl1 Zr1 C4 C5 -128.76(16)
C19 Zr1 C4 C5 139.4(3)
C22 Zr1 C4 C5 167.69(15)
C23 Zr1 C4 C5 -170.96(14)
C3 C4 C5 C1 -3.4(3)
Zr1 C4 C5 C1 -66.71(17)
C3 C4 C5 Zr1 63.30(17)
C2 C1 C5 C4 3.2(3)
C6 C1 C5 C4 -164.7(2)
Zr1 C1 C5 C4 65.34(17)
C2 C1 C5 Zr1 -62.14(16)
C6 C1 C5 Zr1 130.0(2)
N1 Zr1 C5 C4 -165.32(16)
C3 Zr1 C5 C4 -36.92(16)
C2 Zr1 C5 C4 -78.84(17)
C20 Zr1 C5 C4 -103.72(17)
Cl2 Zr1 C5 C4 124.80(15)
C21 Zr1 C5 C4 -60.88(19)
Cl1 Zr1 C5 C4 47.56(16)
C19 Zr1 C5 C4 -146.9(2)
C22 Zr1 C5 C4 -19.0(2)
C23 Zr1 C5 C4 34.2(5)
N1 Zr1 C5 C1 -49.69(15)
C3 Zr1 C5 C1 78.71(16)
C2 Zr1 C5 C1 36.80(14)
C20 Zr1 C5 C1 11.9(2)
C4 Zr1 C5 C1 115.6(2)
Cl2 Zr1 C5 C1 -119.57(14)
C21 Zr1 C5 C1 54.75(18)
Cl1 Zr1 C5 C1 163.20(14)
C19 Zr1 C5 C1 -31.2(3)
C22 Zr1 C5 C1 96.66(18)
C23 Zr1 C5 C1 149.8(4)
C2 C1 C6 C8 6.6(3)
C5 C1 C6 C8 172.3(2)
Zr1 C1 C6 C8 -87.1(3)
C2 C1 C6 C7 -108.1(3)
C5 C1 C6 C7 57.7(3)
Zr1 C1 C6 C7 158.30(19)
C2 C1 C6 C9 130.4(2)
C5 C1 C6 C9 -63.9(3)
Zr1 C1 C6 C9 36.7(3)
C1 C6 C9 C12 -59.3(3)
C8 C6 C9 C12 64.6(3)
C7 C6 C9 C12 -177.5(2)
C1 C6 C9 C11 177.8(2)
C8 C6 C9 C11 -58.2(3)
C7 C6 C9 C11 59.6(3)
C1 C6 C9 C10 56.8(3)
C8 C6 C9 C10 -179.2(2)
C7 C6 C9 C10 -61.4(3)
C11 C9 C12 N1 167.5(3)
C10 C9 C12 N1 -78.3(3)
C6 C9 C12 N1 44.1(3)
C11 C9 C12 C13 -17.7(4)
C10 C9 C12 C13 96.5(3)
C6 C9 C12 C13 -141.0(2)
C13 C12 N1 Zr1 -167.8(2)
C9 C12 N1 Zr1 7.2(5)
C3 Zr1 N1 C12 -46.3(4)
C2 Zr1 N1 C12 -54.3(3)
C20 Zr1 N1 C12 -140.4(3)
C4 Zr1 N1 C12 -9.6(4)
Cl2 Zr1 N1 C12 91.7(3)
C21 Zr1 N1 C12 -130.0(3)
Cl1 Zr1 N1 C12 87.7(3)
C19 Zr1 N1 C12 -174.1(4)
C22 Zr1 N1 C12 -157.2(3)
C23 Zr1 N1 C12 175.4(3)
C5 Zr1 N1 C12 -1.0(3)
N1 C12 C13 C18 78.2(4)
C9 C12 C13 C18 -96.9(4)
N1 C12 C13 C14 -94.8(3)
C9 C12 C13 C14 90.2(4)
C18 C13 C14 C15 -1.1(6)
C12 C13 C14 C15 172.0(3)
C13 C14 C15 C16 0.1(6)
C14 C15 C16 C17 1.3(7)
C15 C16 C17 C18 -1.8(7)
C14 C13 C18 C17 0.7(6)
C12 C13 C18 C17 -172.4(4)
C16 C17 C18 C13 0.8(7)
N1 Zr1 C19 C23 -160.34(16)
C3 Zr1 C19 C23 87.36(17)
C2 Zr1 C19 C23 124.14(15)
C20 Zr1 C19 C23 115.3(2)
C4 Zr1 C19 C23 70.9(3)
Cl2 Zr1 C19 C23 -90.65(14)
C21 Zr1 C19 C23 77.73(15)
Cl1 Zr1 C19 C23 -14.87(15)
C22 Zr1 C19 C23 37.42(14)
C5 Zr1 C19 C23 -179.6(2)
N1 Zr1 C19 C20 84.34(14)
C3 Zr1 C19 C20 -27.95(19)
C2 Zr1 C19 C20 8.83(17)
C4 Zr1 C19 C20 -44.5(3)
Cl2 Zr1 C19 C20 154.04(13)
C21 Zr1 C19 C20 -37.59(13)
Cl1 Zr1 C19 C20 -130.18(13)
C22 Zr1 C19 C20 -77.90(15)
C23 Zr1 C19 C20 -115.3(2)
C5 Zr1 C19 C20 65.0(3)
N1 Zr1 C19 C24 -39.4(2)
C3 Zr1 C19 C24 -151.68(19)
C2 Zr1 C19 C24 -114.9(2)
C20 Zr1 C19 C24 -123.7(3)
C4 Zr1 C19 C24 -168.2(3)
Cl2 Zr1 C19 C24 30.3(2)
C21 Zr1 C19 C24 -161.3(2)
Cl1 Zr1 C19 C24 106.1(2)
C22 Zr1 C19 C24 158.4(2)
C23 Zr1 C19 C24 121.0(3)
C5 Zr1 C19 C24 -58.7(3)
C23 C19 C20 C21 1.2(3)
C24 C19 C20 C21 -172.1(2)
Zr1 C19 C20 C21 67.64(16)
C23 C19 C20 C25 169.9(2)
C24 C19 C20 C25 -3.4(4)
Zr1 C19 C20 C25 -123.7(2)
C23 C19 C20 Zr1 -66.39(17)
C24 C19 C20 Zr1 120.3(2)
N1 Zr1 C20 C21 160.75(15)
C3 Zr1 C20 C21 45.02(15)
C2 Zr1 C20 C21 74.11(14)
C4 Zr1 C20 C21 49.08(18)
Cl2 Zr1 C20 C21 -143.12(12)
Cl1 Zr1 C20 C21 -49.43(15)
C19 Zr1 C20 C21 -113.8(2)
C22 Zr1 C20 C21 -36.90(13)
C23 Zr1 C20 C21 -77.34(15)
C5 Zr1 C20 C21 93.86(16)
N1 Zr1 C20 C19 -85.46(14)
C3 Zr1 C20 C19 158.81(14)
C2 Zr1 C20 C19 -172.10(15)
C4 Zr1 C20 C19 162.88(14)
Cl2 Zr1 C20 C19 -29.33(15)
C21 Zr1 C20 C19 113.8(2)
Cl1 Zr1 C20 C19 64.36(15)
C22 Zr1 C20 C19 76.90(15)
C23 Zr1 C20 C19 36.45(14)
C5 Zr1 C20 C19 -152.35(14)
N1 Zr1 C20 C25 38.5(2)
C3 Zr1 C20 C25 -77.3(2)
C2 Zr1 C20 C25 -48.2(2)
C4 Zr1 C20 C25 -73.2(2)
Cl2 Zr1 C20 C25 94.6(2)
C21 Zr1 C20 C25 -122.3(3)
Cl1 Zr1 C20 C25 -171.72(17)
C19 Zr1 C20 C25 123.9(3)
C22 Zr1 C20 C25 -159.2(2)
C23 Zr1 C20 C25 160.4(2)
C5 Zr1 C20 C25 -28.4(3)
C19 C20 C21 C22 -0.8(3)
C25 C20 C21 C22 -169.7(2)
Zr1 C20 C21 C22 67.09(17)
C19 C20 C21 C26 167.1(2)
C25 C20 C21 C26 -1.7(4)
Zr1 C20 C21 C26 -124.9(2)
C19 C20 C21 Zr1 -67.93(16)
C25 C20 C21 Zr1 123.3(2)
N1 Zr1 C21 C22 -133.63(14)
C3 Zr1 C21 C22 110.31(15)
C2 Zr1 C21 C22 144.40(15)
C20 Zr1 C21 C22 -114.8(2)
C4 Zr1 C21 C22 100.69(15)
Cl2 Zr1 C21 C22 -59.02(17)
Cl1 Zr1 C21 C22 26.46(14)
C19 Zr1 C21 C22 -77.10(15)
C23 Zr1 C21 C22 -37.09(14)
C5 Zr1 C21 C22 129.76(15)
N1 Zr1 C21 C20 -18.87(15)
C3 Zr1 C21 C20 -134.93(15)
C2 Zr1 C21 C20 -100.84(14)
C4 Zr1 C21 C20 -144.56(14)
Cl2 Zr1 C21 C20 55.74(17)
Cl1 Zr1 C21 C20 141.21(12)
C19 Zr1 C21 C20 37.65(13)
C22 Zr1 C21 C20 114.8(2)
C23 Zr1 C21 C20 77.67(15)
C5 Zr1 C21 C20 -115.48(14)
N1 Zr1 C21 C26 104.1(2)
C3 Zr1 C21 C26 -11.9(2)
C2 Zr1 C21 C26 22.1(2)
C20 Zr1 C21 C26 123.0(3)
C4 Zr1 C21 C26 -21.6(2)
Cl2 Zr1 C21 C26 178.72(18)
Cl1 Zr1 C21 C26 -95.8(2)
C19 Zr1 C21 C26 160.6(3)
C22 Zr1 C21 C26 -122.3(3)
C23 Zr1 C21 C26 -159.3(3)
C5 Zr1 C21 C26 7.5(3)
C20 C21 C22 C23 0.1(3)
C26 C21 C22 C23 -168.0(2)
Zr1 C21 C22 C23 66.49(18)
C20 C21 C22 C27 170.8(2)
C26 C21 C22 C27 2.6(4)
Zr1 C21 C22 C27 -122.8(3)
C20 C21 C22 Zr1 -66.37(16)
C26 C21 C22 Zr1 125.5(2)
N1 Zr1 C22 C21 57.49(16)
C3 Zr1 C22 C21 -66.72(15)
C2 Zr1 C22 C21 -35.71(15)
C20 Zr1 C22 C21 37.22(13)
C4 Zr1 C22 C21 -91.64(15)
Cl2 Zr1 C22 C21 140.96(12)
Cl1 Zr1 C22 C21 -153.21(15)
C19 Zr1 C22 C21 77.94(15)
C23 Zr1 C22 C21 114.9(2)
C5 Zr1 C22 C21 -81.04(19)
N1 Zr1 C22 C23 -57.42(17)
C3 Zr1 C22 C23 178.37(15)
C2 Zr1 C22 C23 -150.62(15)
C20 Zr1 C22 C23 -77.69(15)
C4 Zr1 C22 C23 153.45(14)
Cl2 Zr1 C22 C23 26.05(16)
C21 Zr1 C22 C23 -114.9(2)
Cl1 Zr1 C22 C23 91.88(14)
C19 Zr1 C22 C23 -36.97(14)
C5 Zr1 C22 C23 164.05(14)
N1 Zr1 C22 C27 178.9(2)
C3 Zr1 C22 C27 54.7(2)
C2 Zr1 C22 C27 85.7(2)
C20 Zr1 C22 C27 158.6(3)
C4 Zr1 C22 C27 29.7(2)
Cl2 Zr1 C22 C27 -97.7(2)
C21 Zr1 C22 C27 121.4(3)
Cl1 Zr1 C22 C27 -31.8(2)
C19 Zr1 C22 C27 -160.7(3)
C23 Zr1 C22 C27 -123.7(3)
C5 Zr1 C22 C27 40.3(3)
C20 C19 C23 C22 -1.2(3)
C24 C19 C23 C22 172.4(2)
Zr1 C19 C23 C22 -66.74(17)
C20 C19 C23 C28 -176.1(2)
C24 C19 C23 C28 -2.5(4)
Zr1 C19 C23 C28 118.3(3)
C20 C19 C23 Zr1 65.57(16)
C24 C19 C23 Zr1 -120.8(2)
C21 C22 C23 C19 0.7(3)
C27 C22 C23 C19 -169.8(3)
Zr1 C22 C23 C19 66.82(17)
C21 C22 C23 C28 175.4(2)
C27 C22 C23 C28 5.0(4)
Zr1 C22 C23 C28 -118.4(3)
C21 C22 C23 Zr1 -66.17(17)
C27 C22 C23 Zr1 123.4(3)
N1 Zr1 C23 C19 19.29(15)
C3 Zr1 C23 C19 -116.36(15)
C2 Zr1 C23 C19 -75.68(17)
C20 Zr1 C23 C19 -37.04(13)
C4 Zr1 C23 C19 -153.86(15)
Cl2 Zr1 C23 C19 88.40(14)
C21 Zr1 C23 C19 -77.58(15)
Cl1 Zr1 C23 C19 165.59(15)
C22 Zr1 C23 C19 -114.4(2)
C5 Zr1 C23 C19 179.3(4)
N1 Zr1 C23 C22 133.72(14)
C3 Zr1 C23 C22 -1.93(18)
C2 Zr1 C23 C22 38.75(19)
C20 Zr1 C23 C22 77.39(15)
C4 Zr1 C23 C22 -39.4(2)
Cl2 Zr1 C23 C22 -157.18(14)
C21 Zr1 C23 C22 36.84(14)
Cl1 Zr1 C23 C22 -79.99(14)
C19 Zr1 C23 C22 114.4(2)
C5 Zr1 C23 C22 -66.3(5)
N1 Zr1 C23 C28 -102.3(2)
C3 Zr1 C23 C28 122.0(2)
C2 Zr1 C23 C28 162.7(2)
C20 Zr1 C23 C28 -158.6(3)
C4 Zr1 C23 C28 84.5(3)
Cl2 Zr1 C23 C28 -33.2(2)
C21 Zr1 C23 C28 160.8(3)
Cl1 Zr1 C23 C28 44.0(2)
C19 Zr1 C23 C28 -121.6(3)
C22 Zr1 C23 C28 124.0(3)
C5 Zr1 C23 C28 57.7(5)
